data_2004452
loop_
_publ_author_name
'Sekar, K.'
'Parthasarathy, S.'
'Schenk, H.'
'Epe, B.'
'Mondon, A.'

_publ_section_title
;
 Tricoccin R2
;
_journal_issue 1
_journal_name_full 'Acta Crystallographica Section C'
_journal_page_first 92
_journal_page_last 94
_journal_paper_doi 10.1107/S0108270195007037
_journal_volume 52
_journal_year 1996
_chemical_formula_sum 'C25 H26 O7'
_chemical_formula_weight 438.48
_space_group_IT_number 5
_symmetry_cell_setting monoclinic
_symmetry_space_group_name_Hall 'C 2y'
_symmetry_space_group_name_H-M 'C 1 2 1'
_atom_type_scat_source 'IntTabIV Table 2.2B'
_cell_angle_alpha 90
_cell_angle_beta 114.67(1)
_cell_angle_gamma 90
_cell_formula_units_Z 4
_cell_length_a 22.939(1)
_cell_length_b 6.574(2)
_cell_length_c 16.481(2)
_cell_measurement_reflns_used 25
_cell_measurement_temperature 293
_cell_measurement_theta_max 30
_cell_measurement_theta_min 20
_cell_volume 2258.5(8)
_diffrn_measurement_device 'Enraf-Nonius CAD-4'
_diffrn_measurement_method \q-2\q
_diffrn_radiation_type CuK\a
_diffrn_radiation_wavelength 1.5418
_diffrn_reflns_av_R_equivalents 0.027
_diffrn_reflns_limit_h_max 26
_diffrn_reflns_limit_h_min -26
_diffrn_reflns_limit_k_max 8
_diffrn_reflns_limit_k_min 0
_diffrn_reflns_limit_l_max 27
_diffrn_reflns_limit_l_min 0
_diffrn_reflns_number 2312
_diffrn_reflns_theta_max 70
_diffrn_standards_decay_% 0
_diffrn_standards_interval_time 120
_diffrn_standards_number 2
_exptl_absorpt_coefficient_mu 0.739
_exptl_absorpt_correction_T_max 0.991
_exptl_absorpt_correction_T_min 0.961
_exptl_absorpt_correction_type 'empirical, \y scan'
_exptl_crystal_colour colourless
_exptl_crystal_density_diffrn 1.29
_exptl_crystal_description needle
_exptl_crystal_size_max 0.30
_exptl_crystal_size_mid 0.25
_exptl_crystal_size_min 0.20
_refine_diff_density_max 0.298
_refine_diff_density_min -0.424
_refine_ls_extinction_method none
_refine_ls_goodness_of_fit_obs 1.08
_refine_ls_hydrogen_treatment 'H atoms see text'
_refine_ls_number_parameters 392
_refine_ls_number_reflns 1996
_refine_ls_R_factor_obs 0.049
_refine_ls_shift/esd_max 0.060
_refine_ls_structure_factor_coef F
_refine_ls_weighting_details 'w = 1/[\s^2^(F)+0.004351F^2^]'
_refine_ls_weighting_scheme calc
_refine_ls_wR_factor_obs 0.058
_reflns_number_observed 1996
_reflns_number_total 2230
_reflns_observed_criterion I>=3.0\s(I)
_cod_data_source_file vj1017.cif
_cod_data_source_block vj1017a
_cod_depositor_comments
;
The following automatic conversions were performed:

'_refine_ls_weighting_scheme' value '1/[\s^2^(F)+0.004351F^2^]' was
changed to 'calc'. New tag '_refine_ls_weighting_details' was
created. The value of the new tag was set to 'w =
1/[\s^2^(F)+0.004351F^2^]'.

Automatic conversion script
Id: cif_fix_values 3143 2015-03-26 13:38:13Z robertas 
;
_cod_original_cell_volume 2259(2)
_cod_original_sg_symbol_H-M 'C 2'
_cod_database_code 2004452

loop_
_symmetry_equiv_pos_as_xyz
x,y,z
-x,y,-z
1/2+x,1/2+y,z
1/2-x,1/2+y,-z

loop_
_atom_site_label
_atom_site_fract_x
_atom_site_fract_y
_atom_site_fract_z
_atom_site_U_iso_or_equiv
C1 .4996(3) .3367(13) .1535(3) .086(2)
C2 .5369(4) .3187(24) .1109(4) .132(5)
C3 .5549(3) .1046(29) .1167(3) .152(7)
C4 .5110(2) -.0331(9) .3509(2) .049(1)
C5 .5155(2) .1504(8) .2947(2) .045(1)
C6 .5859(2) .2098(9) .3415(2) .054(2)
C7 .6052(2) .1500(8) .4406(2) .049(1)
C8 .6672(2) .2698(8) .5839(2) .043(1)
C9 .6970(2) .0756(8) .5694(2) .044(1)
C10 .4897(2) .1402(9) .1906(2) .053(2)
C11 .7689(2) .0942(9) .6017(2) .051(1)
C12 .7992(2) .1337(9) .7048(2) .050(1)
C13 .7687(2) .3112(8) .7325(2) .046(1)
C14 .7005(2) .3743(8) .6719(2) .042(1)
C15 .6691(2) .4274(8) .7337(2) .049(2)
O16 .7131(1) .4224(7) .8206(2) .059(1)
C17 .7742(2) .3347(8) .8297(2) .049(1)
C18 .7574(2) .5110(9) .6846(3) .060(1)
C19 .4207(2) .0713(11) .1437(3) .067(2)
C20 .7852(2) .1452(9) .8843(2) .053(2)
C21 .7453(2) -.0300(10) .8696(3) .068(2)
C22 .8365(3) .1102(11) .9621(3) .076(2)
C23 .8346(3) -.0704(11) .9983(3) .072(2)
O24 .7819(5) -.1497(13) .9468(6) .133(6)
O25 .6141(1) .4674(8) .7145(2) .066(1)
O26 .6653(1) .0426(7) .4734(2) .055(1)
O27 .5551(1) .0250 .4412(2) .060(1)
C28 .4469(2) -.0559(11) .3558(3) .066(2)
C29 .5331(4) -.2345(11) .3272(4) .084(2)
C30 .6163(2) .3144(9) .5104(2) .051(1)
O31 .5280(2) -.0026(10) .1646(2) .087(2)
O32 .5862(2) .0030(23) .0846(3) .0226(7)
H1C1 .484(3) .445(11) .167(4) .08(2)
H1C2 .551(3) .466(13) .083(4) .11(2)
H1C5 .485(2) .244(10) .299(4) .08(1)
H1C6 .611(2) .153(8) .317(3) .04(1)
H2C6 .593(2) .363(7) .333(3) .05(1)
H1C9 .688(2) -.040(9) .595(3) .04(1)
H1C11 .788(2) -.042(9) .594(3) .07(1)
H2C11 .779(2) .211(9) .569(3) .07(1)
H1C12 .849(2) .171(9) .728(3) .08(1)
H2C12 .793(2) .015(7) .731(3) .03(1)
H1C17 .812(3) .437(11) .872(4) .09(2)
H1C18 .761(3) .647(10) .710(4) .09(2)
H2C18 .768(2) .524(7) .628(3) .05(1)
H1C19 .390(3) .147(10) .159(4) .08(2)
H2C19 .411(3) -.087(10) .161(4) .09(2)
H3C19 .404(2) .074(9) .077(4) .08(1)
H1C21 .703(2) -.070(9) .814(4) .07(1)
H1C22 .882(3) .215(13) .990(4) .14(2)
H1C23 .853(4) -.166(19) 1.037(6) .16(3)
H1C28 .422(3) -.109(10) .303(4) .10(2)
H2C28 .431(3) .080(12) .375(4) .10(2)
H3C28 .446(2) -.149(10) .404(4) .08(1)
H1C29 .500(2) -.295(9) .260(4) .08(1)
H2C29 .534(3) -.320(11) .366(4) .08(2)
H3C29 .579(3) -.213(9) .326(4) .07(1)
H1C30 .586(2) .440(9) .500(3) .07(1)

loop_
_geom_angle_atom_site_label_1
_geom_angle_atom_site_label_2
_geom_angle_atom_site_label_3
_geom_angle
_geom_angle_publ_flag
C2 C1 C10 112.7(9) yes
C1 C2 C3 106.3(8) yes
C2 C3 O32 133.3(9) yes
C2 C3 O31 110.4(10) yes
O31 C3 O32 116.3(11) yes
C28 C4 C29 111.2(6) yes
O27 C4 C29 109.0(4) yes
O27 C4 C28 104.3(4) yes
C5 C4 C29 114.2(5) yes
C5 C4 C28 114.7(5) yes
C5 C4 O27 102.4(4) yes
C4 C5 C10 122.2(4) yes
C4 C5 C6 102.6(4) yes
C6 C5 C10 113.7(6) yes
C5 C6 C7 104.1(5) yes
C6 C7 C30 120.0(4) yes
C6 C7 O27 106.2(5) yes
C6 C7 O26 109.1(5) yes
O27 C7 C30 106.7(5) yes
O26 C7 C30 103.5(4) yes
O26 C7 O27 111.5(4) yes
C14 C8 C30 133.5(5) yes
C9 C8 C30 109.1(4) yes
C9 C8 C14 117.3(5) yes
C8 C9 O26 104.1(4) yes
C8 C9 C11 112.0(5) yes
C11 C12 C13 113.6(4) yes
C12 C13 C18 120.9(5) yes
C12 C13 C17 122.2(4) yes
C12 C13 C14 119.1(4) yes
C17 C13 C18 112.1(4) yes
C14 C13 C18 60.7(4) yes
C14 C13 C17 105.5(5) yes
C8 C14 C13 118.7(5) yes
C13 C14 C18 58.9(4) yes
C13 C14 C15 105.6(4) yes
C8 C14 C18 117.7(4) yes
C8 C14 C15 124.4(5) yes
C15 C14 C18 113.1(4) yes
C14 C15 O25 128.3(4) yes
C14 C15 O16 110.4(6) yes
O16 C15 O25 121.3(5) yes
C15 O16 C17 112.0(4) yes
C13 C17 O16 105.7(4) yes
O16 C17 C20 107.7(6) yes
C13 C17 C20 117.1(4) yes
C13 C18 C14 60.4(4) yes
C17 C20 C22 125.1(6) yes
C17 C20 C21 129.4(5) yes
C21 C20 C22 105.5(5) yes
C20 C21 O24 101.3(6) yes
C20 C22 C23 113.4(6) yes
C11 C9 O26 111.8(6) yes
C1 C10 C5 111.2(5) yes
C5 C10 O31 110.4(4) yes
C5 C10 C19 114.2(5) yes
C1 C10 O31 102.9(5) yes
C1 C10 C19 110.9(5) yes
C19 C10 O31 106.6(5) yes
C22 C23 O24 105.5(7) yes
C21 O24 C23 114.3(8) yes
C7 O26 C9 107.5(5) yes
C4 O27 C7 111.4(4) yes
C7 C30 C8 110.0(5) yes
C3 O31 C10 107.8(7) yes
C9 C11 C12 108.7(6) yes
C10 C1 H1C1 117(5) no
C2 C1 H1C1 130(5) no
C1 C2 H1C2 119(4) no
C3 C2 H1C2 135(4) no
C4 C5 H1C5 103(3) no
C10 C5 H1C5 99(4) no
C6 C5 H1C5 117(4) no
C5 C6 H2C6 112(3) no
C5 C6 H1C6 114(3) no
H1C6 C6 H2C6 100(4) no
C7 C6 H2C6 113(3) no
C7 C6 H1C6 114(3) no
C8 C9 H1C9 115(3) no
O26 C9 H1C9 105(3) no
C11 C9 H1C9 109(3) no
C9 C11 H2C11 109(3) no
C9 C11 H1C11 110(3) no
H1C11 C11 H2C11 113(4) no
C12 C11 H2C11 111(3) no
C12 C11 H1C11 105(3) no
C11 C12 H2C12 106(3) no
C11 C12 H1C12 110(3) no
H1C12 C12 H2C12 112(4) no
C13 C12 H2C12 109(3) no
C13 C12 H1C12 106(3) no
O16 C17 H1C17 107(4) no
C13 C17 H1C17 115(4) no
C20 C17 H1C17 104(3) no
C14 C18 H2C18 115(3) no
C14 C18 H1C18 121(4) no
C13 C18 H2C18 119(3) no
C13 C18 H1C18 128(4) no
H1C18 C18 H2C18 107(5) no
C10 C19 H3C19 113(3) no
C10 C19 H2C19 115(3) no
C10 C19 H1C19 115(4) no
H2C19 C19 H3C19 106(5) no
H1C19 C19 H3C19 107(5) no
H1C19 C19 H2C19 100(5) no
C20 C21 H1C21 130(3) no
O24 C21 H1C21 128(3) no
C20 C22 H1C22 124(4) no
C23 C22 H1C22 122(3) no
C22 C23 H1C23 151(7) no
O24 C23 H1C23 103(8) no
C4 C28 H3C28 116(3) no
C4 C28 H2C28 113(4) no
C4 C28 H1C28 103(4) no
H2C28 C28 H3C28 99(5) no
H1C28 C28 H3C28 108(6) no
H1C28 C28 H2C28 118(6) no
C4 C29 H3C29 109(3) no
C4 C29 H2C29 107(5) no
C4 C29 H1C29 114(3) no
H2C29 C29 H3C29 113(6) no
H1C29 C29 H3C29 107(4) no
H1C29 C29 H2C29 108(6) no
C8 C30 H1C30 127(3) no
C7 C30 H1C30 123(3) no

loop_
_geom_bond_atom_site_label_1
_geom_bond_atom_site_label_2
_geom_bond_distance
_geom_bond_publ_flag
C1 C2 1.319(12) yes
C1 C10 1.487(10) yes
C2 C3 1.46(2) yes
C3 O31 1.381(13) yes
C3 O32 1.248(15) yes
C4 C5 1.550(7) yes
C4 O27 1.459(4) yes
C4 C28 1.513(7) yes
C4 C29 1.526(10) yes
C5 C6 1.522(6) yes
C5 C10 1.566(5) yes
C6 C7 1.554(5) yes
C7 O26 1.439(5) yes
C7 O27 1.416(5) yes
C7 C30 1.520(7) yes
C8 C9 1.514(7) yes
C8 C14 1.495(5) yes
C8 C30 1.318(5) yes
C9 C11 1.512(6) yes
C9 O26 1.456(4) yes
C10 C19 1.512(6) yes
C10 O31 1.467(8) yes
C11 C12 1.566(5) yes
C12 C13 1.525(8) yes
C13 C14 1.521(6) yes
C13 C17 1.561(5) yes
C13 C18 1.498(8) yes
C14 C15 1.513(7) yes
C14 C18 1.525(7) yes
C15 O16 1.365(4) yes
C15 O25 1.195(5) yes
O16 C17 1.464(6) yes
C17 C20 1.495(7) yes
C20 C21 1.428(8) yes
C20 C22 1.350(6) yes
C21 O24 1.432(10) yes
C22 C23 1.338(10) yes
C23 O24 1.264(11) yes
C1 H1C1 0.87(8) no
C2 H1C2 1.17(8) no
C5 H1C5 0.96(6) no
C6 H1C6 0.91(6) no
C6 H2C6 1.04(5) no
C9 H1C9 0.93(6) no
C11 H1C11 1.03(6) no
C11 H2C11 1.02(6) no
C12 H1C12 1.07(4) no
C12 H2C12 0.93(5) no
C17 H1C17 1.09(6) no
C18 H1C18 0.98(7) no
C18 H2C18 1.06(6) no
C19 H1C19 0.98(8) no
C19 H2C19 1.13(7) no
C19 H3C19 1.00(6) no
C21 H1C21 1.05(4) no
C22 H1C22 1.17(7) no
C23 H1C23 0.87(11) no
C28 H1C28 0.89(6) no
C28 H2C28 1.06(8) no
C28 H3C28 1.01(7) no
C29 H1C29 1.12(5) no
C29 H2C29 0.85(7) no
C29 H3C29 1.07(7) no
C30 H1C30 1.05(5) no

loop_
_geom_torsion_atom_site_label_1
_geom_torsion_atom_site_label_2
_geom_torsion_atom_site_label_3
_geom_torsion_atom_site_label_4
_geom_torsion
_geom_torsion_publ_flag
C1 C2 C3 O31 -0.7(13) yes
C2 C3 O31 C10 1.2(12) yes
C3 O31 C10 C1 -1.1(9) yes
O31 C10 C1 C2 0.7(9) yes
C10 C1 C2 C3 0.0(12) yes
C4 C5 C6 C7 -30.3(6) yes
C5 C6 C7 O27 13.4(6) yes
C6 C7 O27 C4 10.6(6) yes
C7 O27 C4 C5 -29.6(6) yes
O27 C4 C5 C6 36.3(6) yes
C7 C30 C8 C9 2.4(7) yes
C30 C8 C9 O26 12.3(7) yes
C8 C9 O26 C7 -22.7(6) yes
C9 O26 C7 C30 23.8(6) yes
O26 C7 C30 C8 -16.4(7) yes
C8 C9 C11 C12 62.5(6) yes
C9 C11 C12 C13 -52.3(7) yes
C11 C12 C13 C14 24.0(8) yes
C12 C13 C14 C8 -4.3(8) yes
C13 C14 C8 C9 13.9(8) yes
C14 C8 C9 C11 -44.1(7) yes
C13 C14 C15 O16 6.4(7) yes
C14 C15 O16 C17 -9.7(7) yes
C15 O16 C17 C13 8.8(7) yes
O16 C17 C13 C14 -4.3(6) yes
C17 C13 C14 C15 -0.9(6) yes
C20 C21 O24 C23 -1.6(10) yes
C21 O24 C23 C22 2.3(11) yes
O24 C23 C22 C20 -2.2(10) yes
C23 C22 C20 C21 1.2(9) yes
C22 C20 C21 O24 0.1(8) yes
